data_1517027
loop_
_publ_author_name
'Yoo, Changho'
'Oh, Seohee'
'Kim, Jin'
'Lee, Yunho'

_publ_section_title
;
 Transmethylation of a four-coordinate nickel(i) monocarbonyl species with
 methyl iodide
;
_journal_issue 10
_journal_name_full 'Chemical Science'
_journal_page_first 3853
_journal_paper_doi 10.1039/C4SC01089B
_journal_volume 5
_journal_year 2014
_chemical_formula_moiety 'C27 H43 N Ni P2, C4 H8 O'
_chemical_formula_sum 'C31 H51 N Ni O P2'
_chemical_formula_weight 574.38
_chemical_name_common (PNP)NiMe
_chemical_name_systematic
; 
 ? 
;
_space_group_IT_number 14
_symmetry_cell_setting monoclinic
_symmetry_space_group_name_Hall '-P 2ybc'
_symmetry_space_group_name_H-M 'P 1 21/c 1'
_atom_sites_solution_hydrogens geom
_atom_sites_solution_primary direct
_atom_sites_solution_secondary difmap
_audit_creation_method SHELXL-97
_cell_angle_alpha 90.00
_cell_angle_beta 110.899(2)
_cell_angle_gamma 90.00
_cell_formula_units_Z 4
_cell_length_a 19.2355(9)
_cell_length_b 11.6533(5)
_cell_length_c 14.8149(7)
_cell_measurement_reflns_used 57586
_cell_measurement_temperature 120(2)
_cell_measurement_theta_max 26.37
_cell_measurement_theta_min 2.77
_cell_volume 3102.4(2)
_computing_cell_refinement 'Bruker SMART'
_computing_data_collection 'Bruker SMART'
_computing_data_reduction 'Bruker SAINT'
_computing_molecular_graphics 'Bruker SHELXTL'
_computing_publication_material 'Bruker SHELXTL'
_computing_structure_refinement 'SHELXL-97 (Sheldrick, 1997)'
_computing_structure_solution 'SHELXS-97 (Sheldrick, 1990)'
_diffrn_ambient_temperature 120(2)
_diffrn_measured_fraction_theta_full 0.999
_diffrn_measured_fraction_theta_max 0.999
_diffrn_measurement_device_type 'CCD area detector'
_diffrn_measurement_method 'phi and omega scans'
_diffrn_radiation_monochromator graphite
_diffrn_radiation_source 'fine-focus sealed tube'
_diffrn_radiation_type MoK\a
_diffrn_radiation_wavelength 0.71073
_diffrn_reflns_av_R_equivalents 0.0237
_diffrn_reflns_av_sigmaI/netI 0.0119
_diffrn_reflns_limit_h_max 24
_diffrn_reflns_limit_h_min -24
_diffrn_reflns_limit_k_max 14
_diffrn_reflns_limit_k_min -14
_diffrn_reflns_limit_l_max 18
_diffrn_reflns_limit_l_min -18
_diffrn_reflns_number 57586
_diffrn_reflns_theta_full 26.37
_diffrn_reflns_theta_max 26.37
_diffrn_reflns_theta_min 2.77
_exptl_absorpt_coefficient_mu 0.752
_exptl_absorpt_correction_T_max 0.8521
_exptl_absorpt_correction_T_min 0.6959
_exptl_absorpt_correction_type multi-scan
_exptl_absorpt_process_details SADABS
_exptl_crystal_colour red
_exptl_crystal_density_diffrn 1.230
_exptl_crystal_density_meas ?
_exptl_crystal_density_method 'not measured'
_exptl_crystal_description block
_exptl_crystal_F_000 1240
_exptl_crystal_size_max 0.52
_exptl_crystal_size_mid 0.50
_exptl_crystal_size_min 0.22
_refine_diff_density_max 0.584
_refine_diff_density_min -0.491
_refine_diff_density_rms 0.124
_refine_ls_extinction_method none
_refine_ls_goodness_of_fit_ref 1.180
_refine_ls_hydrogen_treatment constr
_refine_ls_matrix_type full
_refine_ls_number_parameters 382
_refine_ls_number_reflns 6343
_refine_ls_number_restraints 111
_refine_ls_restrained_S_all 1.171
_refine_ls_R_factor_all 0.0441
_refine_ls_R_factor_gt 0.0383
_refine_ls_shift/su_max 0.049
_refine_ls_shift/su_mean 0.000
_refine_ls_structure_factor_coef Fsqd
_refine_ls_weighting_details 'calc w=1/[\s^2^(Fo^2^)+(0.0595P)^2^+2.5723P] where P=(Fo^2^+2Fc^2^)/3'
_refine_ls_weighting_scheme calc
_refine_ls_wR_factor_gt 0.1003
_refine_ls_wR_factor_ref 0.1158
_reflns_number_gt 5814
_reflns_number_total 6343
_reflns_threshold_expression >2sigma(I)
_cod_data_source_file c4sc01089b2.cif
_cod_data_source_block n0077a-3
_cod_depositor_comments
;
The following automatic conversions were performed:

'_symmetry_cell_setting' value 'Monoclinic' changed to 'monoclinic'
according to
/usr/data/users/saulius/crontab/automatic-downloads/rss-feeds/RSC/lib/dictionaries/cif_core.dic
dictionary named 'cif_core.dic' version 2.4.2 from 2011-04-26.

Automatic conversion script
Id: cif_fix_values 2281 2013-09-26 08:29:07Z andrius 

 Adding full bibliography for 1517024--1517032.cif.

The following automatic conversions were performed:

'_exptl_crystal_density_meas' value 'not measured' was changed to '?'
- the value is perceived as not measured.

Automatic conversion script
Id: cif_fix_values 3008 2015-01-20 13:52:24Z robertas 
;
_cod_original_sg_symbol_H-M P2(1)/c
_cod_database_code 1517027

loop_
_symmetry_equiv_pos_as_xyz
'x, y, z'
'-x, y+1/2, -z+1/2'
'-x, -y, -z'
'x, -y-1/2, z-1/2'

loop_
_atom_site_label
_atom_site_type_symbol
_atom_site_fract_x
_atom_site_fract_y
_atom_site_fract_z
_atom_site_U_iso_or_equiv
_atom_site_adp_type
_atom_site_occupancy
_atom_site_symmetry_multiplicity
_atom_site_calc_flag
_atom_site_refinement_flags
_atom_site_disorder_assembly
_atom_site_disorder_group
Ni1 Ni 0.828033(13) 0.55741(2) 0.797878(19) 0.02157(10) Uani 1 1 d U . .
P1 P 0.89185(3) 0.40391(4) 0.79423(4) 0.01908(12) Uani 1 1 d U . .
P2 P 0.75028(3) 0.68973(4) 0.80171(4) 0.01952(12) Uani 1 1 d U . .
N1 N 0.74755(9) 0.45028(14) 0.78594(13) 0.0224(3) Uani 1 1 d U . .
C1 C 0.90746(12) 0.67134(18) 0.80340(19) 0.0307(5) Uani 1 1 d U . .
H1A H 0.9360 0.6433 0.7648 0.046 Uiso 1 1 calc R . .
H1B H 0.9408 0.6814 0.8706 0.046 Uiso 1 1 calc R . .
H1C H 0.8844 0.7451 0.7775 0.046 Uiso 1 1 calc R . .
C2 C 0.81603(10) 0.30586(16) 0.73807(14) 0.0207(4) Uani 1 1 d U . .
C3 C 0.82072(10) 0.20464(16) 0.69052(14) 0.0217(4) Uani 1 1 d U . .
H3A H 0.8679 0.1803 0.6905 0.026 Uiso 1 1 calc R . .
C4 C 0.75825(11) 0.13821(17) 0.64306(14) 0.0233(4) Uani 1 1 d U . .
C5 C 0.69078(11) 0.17705(19) 0.64603(17) 0.0295(5) Uani 1 1 d U . .
H5A H 0.6472 0.1333 0.6143 0.035 Uiso 1 1 calc R . .
C6 C 0.68440(11) 0.27684(19) 0.69334(17) 0.0300(5) Uani 1 1 d U . .
H6A H 0.6370 0.2996 0.6933 0.036 Uiso 1 1 calc R . .
C7 C 0.74725(10) 0.34504(17) 0.74158(15) 0.0223(4) Uani 1 1 d U . .
C8 C 0.76380(12) 0.03166(18) 0.58853(16) 0.0280(4) Uani 1 1 d U . .
H8A H 0.7172 -0.0117 0.5711 0.042 Uiso 1 1 calc R . .
H8B H 0.8050 -0.0160 0.6293 0.042 Uiso 1 1 calc R . .
H8C H 0.7728 0.0533 0.5297 0.042 Uiso 1 1 calc R . .
C9 C 0.67938(10) 0.60451(17) 0.82356(14) 0.0208(4) Uani 1 1 d U . .
C10 C 0.62231(11) 0.64617(18) 0.85161(15) 0.0247(4) Uani 1 1 d U . .
H10A H 0.6170 0.7267 0.8566 0.030 Uiso 1 1 calc R . .
C11 C 0.57304(11) 0.57325(19) 0.87251(15) 0.0266(4) Uani 1 1 d U . .
C12 C 0.58432(11) 0.45559(18) 0.86724(16) 0.0263(4) Uani 1 1 d U . .
H12A H 0.5526 0.4038 0.8837 0.032 Uiso 1 1 calc R . .
C13 C 0.64033(11) 0.41173(19) 0.83867(16) 0.0267(4) Uani 1 1 d U . .
H13A H 0.6462 0.3310 0.8361 0.032 Uiso 1 1 calc R . .
C14 C 0.68856(10) 0.48549(17) 0.81350(14) 0.0210(4) Uani 1 1 d U . .
C15 C 0.50885(13) 0.6188(2) 0.8983(2) 0.0380(5) Uani 1 1 d U . .
H15A H 0.5206 0.6963 0.9249 0.057 Uiso 1 1 calc R . .
H15B H 0.5005 0.5684 0.9464 0.057 Uiso 1 1 calc R . .
H15C H 0.4638 0.6211 0.8402 0.057 Uiso 1 1 calc R . .
C16 C 0.89877(14) 0.3491(2) 0.97865(17) 0.0385(5) Uani 1 1 d U . .
H16A H 0.8528 0.3048 0.9499 0.058 Uiso 1 1 calc R . .
H16B H 0.8864 0.4296 0.9850 0.058 Uiso 1 1 calc R . .
H16C H 0.9273 0.3180 1.0426 0.058 Uiso 1 1 calc R . .
C17 C 0.94524(11) 0.34126(18) 0.91377(14) 0.0254(4) Uani 1 1 d U . .
H17A H 0.9907 0.3894 0.9437 0.031 Uiso 1 1 calc R . .
C18 C 0.97081(13) 0.2179(2) 0.90864(17) 0.0337(5) Uani 1 1 d U . .
H18A H 1.0003 0.1911 0.9738 0.051 Uiso 1 1 calc R . .
H18B H 1.0013 0.2153 0.8680 0.051 Uiso 1 1 calc R . .
H18C H 0.9272 0.1683 0.8808 0.051 Uiso 1 1 calc R . .
C19 C 0.91488(14) 0.4428(2) 0.62341(17) 0.0338(5) Uani 1 1 d U . .
H19A H 0.9062 0.5247 0.6299 0.051 Uiso 1 1 calc R . .
H19B H 0.8671 0.4041 0.5914 0.051 Uiso 1 1 calc R . .
H19C H 0.9465 0.4329 0.5847 0.051 Uiso 1 1 calc R . .
C20 C 0.95331(11) 0.39087(17) 0.72308(14) 0.0230(4) Uani 1 1 d U . .
H20A H 0.9609 0.3073 0.7144 0.028 Uiso 1 1 calc R . .
C21 C 1.03009(12) 0.4449(2) 0.77472(19) 0.0327(5) Uani 1 1 d U . .
H21A H 1.0596 0.4401 0.7329 0.049 Uiso 1 1 calc R . .
H21B H 1.0556 0.4036 0.8351 0.049 Uiso 1 1 calc R . .
H21C H 1.0240 0.5256 0.7891 0.049 Uiso 1 1 calc R . .
C22 C 0.68153(15) 0.6715(2) 0.60482(17) 0.0401(6) Uani 1 1 d U . .
H22A H 0.6430 0.6224 0.6134 0.060 Uiso 1 1 calc R . .
H22B H 0.7246 0.6246 0.6080 0.060 Uiso 1 1 calc R . .
H22C H 0.6617 0.7096 0.5418 0.060 Uiso 1 1 calc R . .
C23 C 0.70523(12) 0.76185(19) 0.68460(15) 0.0271(4) Uani 1 1 d U . .
H23A H 0.7439 0.8109 0.6729 0.033 Uiso 1 1 calc R . .
C24 C 0.64045(14) 0.8405(2) 0.68015(18) 0.0381(5) Uani 1 1 d U . .
H24A H 0.6228 0.8809 0.6181 0.057 Uiso 1 1 calc R . .
H24B H 0.6572 0.8964 0.7329 0.057 Uiso 1 1 calc R . .
H24C H 0.5998 0.7944 0.6866 0.057 Uiso 1 1 calc R . .
C25 C 0.81639(13) 0.7459(2) 0.99301(16) 0.0339(5) Uani 1 1 d U . .
H25A H 0.8637 0.7157 0.9923 0.051 Uiso 1 1 calc R . .
H25B H 0.7868 0.6831 1.0048 0.051 Uiso 1 1 calc R . .
H25C H 0.8261 0.8033 1.0444 0.051 Uiso 1 1 calc R . .
C26 C 0.77335(11) 0.80183(17) 0.89534(15) 0.0246(4) Uani 1 1 d U . .
H26A H 0.7255 0.8316 0.8983 0.030 Uiso 1 1 calc R . .
C27 C 0.81581(14) 0.9041(2) 0.87511(18) 0.0351(5) Uani 1 1 d U . .
H27A H 0.8232 0.9624 0.9254 0.053 Uiso 1 1 calc R . .
H27B H 0.7871 0.9371 0.8119 0.053 Uiso 1 1 calc R . .
H27C H 0.8643 0.8782 0.8751 0.053 Uiso 1 1 calc R . .
C28A C 0.6628(5) 0.4134(10) 0.4519(9) 0.081(3) Uani 0.534(10) 1 d PU A 1
H28A H 0.6829 0.3607 0.4149 0.097 Uiso 0.534(10) 1 calc PR A 1
H28B H 0.7020 0.4279 0.5156 0.097 Uiso 0.534(10) 1 calc PR A 1
C29A C 0.5995(6) 0.3653(7) 0.4636(7) 0.074(3) Uani 0.534(10) 1 d PU A 1
H29A H 0.5928 0.3954 0.5225 0.088 Uiso 0.534(10) 1 calc PR A 1
H29B H 0.6034 0.2806 0.4682 0.088 Uiso 0.534(10) 1 calc PR A 1
C30A C 0.5363(4) 0.4015(7) 0.3743(5) 0.070(3) Uani 0.534(10) 1 d PU A 1
H30A H 0.4888 0.4058 0.3860 0.084 Uiso 0.534(10) 1 calc PR A 1
H30B H 0.5304 0.3489 0.3195 0.084 Uiso 0.534(10) 1 calc PR A 1
C31A C 0.5624(6) 0.5187(9) 0.3570(8) 0.075(3) Uani 0.534(10) 1 d PU A 1
H31A H 0.5471 0.5334 0.2868 0.090 Uiso 0.534(10) 1 calc PR A 1
H31B H 0.5401 0.5786 0.3856 0.090 Uiso 0.534(10) 1 calc PR A 1
O1A O 0.6385(5) 0.5218(10) 0.3990(6) 0.073(2) Uani 0.534(10) 1 d PU A 1
C28B C 0.6422(7) 0.4395(9) 0.3991(10) 0.066(3) Uani 0.466(10) 1 d PU A 2
H28C H 0.6853 0.4469 0.4603 0.079 Uiso 0.466(10) 1 calc PR A 2
H28D H 0.6599 0.4147 0.3471 0.079 Uiso 0.466(10) 1 calc PR A 2
C29B C 0.5831(5) 0.3558(6) 0.4099(8) 0.054(2) Uani 0.466(10) 1 d PU A 2
H29C H 0.5512 0.3245 0.3465 0.064 Uiso 0.466(10) 1 calc PR A 2
H29D H 0.6067 0.2914 0.4537 0.064 Uiso 0.466(10) 1 calc PR A 2
C30B C 0.5405(6) 0.4286(7) 0.4512(8) 0.075(3) Uani 0.466(10) 1 d PU A 2
H30C H 0.5669 0.4401 0.5213 0.090 Uiso 0.466(10) 1 calc PR A 2
H30D H 0.4906 0.3961 0.4401 0.090 Uiso 0.466(10) 1 calc PR A 2
C31B C 0.5357(5) 0.5352(8) 0.3977(7) 0.065(2) Uani 0.466(10) 1 d PU A 2
H31C H 0.4911 0.5346 0.3378 0.078 Uiso 0.466(10) 1 calc PR A 2
H31D H 0.5321 0.6017 0.4375 0.078 Uiso 0.466(10) 1 calc PR A 2
O1B O 0.6015(7) 0.5430(7) 0.3749(8) 0.067(3) Uani 0.466(10) 1 d PU A 2

loop_
_atom_site_aniso_label
_atom_site_aniso_U_11
_atom_site_aniso_U_22
_atom_site_aniso_U_33
_atom_site_aniso_U_23
_atom_site_aniso_U_13
_atom_site_aniso_U_12
Ni1 0.01705(15) 0.01719(15) 0.03417(17) -0.00355(9) 0.01364(11) -0.00158(8)
P1 0.0147(2) 0.0184(2) 0.0261(2) -0.00285(18) 0.00974(19) -0.00073(17)
P2 0.0194(2) 0.0172(2) 0.0249(2) 0.00039(18) 0.01144(19) 0.00081(17)
N1 0.0163(8) 0.0190(8) 0.0363(9) -0.0052(6) 0.0148(7) -0.0021(6)
C1 0.0259(10) 0.0185(9) 0.0595(14) -0.0127(9) 0.0296(10) -0.0057(8)
C2 0.0160(8) 0.0186(9) 0.0286(9) 0.0003(7) 0.0091(7) -0.0005(7)
C3 0.0189(9) 0.0196(9) 0.0291(10) -0.0005(7) 0.0114(7) 0.0005(7)
C4 0.0251(9) 0.0188(9) 0.0285(10) -0.0011(7) 0.0126(8) -0.0025(7)
C5 0.0204(9) 0.0280(11) 0.0410(12) -0.0088(9) 0.0119(9) -0.0084(8)
C6 0.0173(9) 0.0298(11) 0.0454(12) -0.0082(9) 0.0141(9) -0.0033(8)
C7 0.0200(9) 0.0178(9) 0.0318(10) -0.0020(7) 0.0125(8) -0.0005(7)
C8 0.0289(10) 0.0239(10) 0.0338(11) -0.0065(8) 0.0143(9) -0.0052(8)
C9 0.0187(9) 0.0212(9) 0.0243(9) 0.0038(7) 0.0099(7) 0.0024(7)
C10 0.0230(9) 0.0227(10) 0.0308(10) 0.0036(8) 0.0126(8) 0.0058(8)
C11 0.0209(10) 0.0325(11) 0.0299(10) 0.0035(8) 0.0131(8) 0.0049(8)
C12 0.0190(9) 0.0291(10) 0.0339(11) 0.0058(8) 0.0132(8) -0.0010(8)
C13 0.0231(10) 0.0228(10) 0.0378(11) 0.0021(8) 0.0152(9) -0.0011(8)
C14 0.0148(8) 0.0221(9) 0.0277(9) 0.0000(7) 0.0094(7) 0.0017(7)
C15 0.0309(11) 0.0400(13) 0.0540(15) 0.0059(11) 0.0285(11) 0.0075(10)
C16 0.0392(13) 0.0509(15) 0.0308(11) 0.0029(10) 0.0190(10) 0.0043(11)
C17 0.0223(9) 0.0284(10) 0.0253(9) -0.0005(8) 0.0082(8) 0.0006(8)
C18 0.0328(11) 0.0327(12) 0.0339(11) 0.0043(9) 0.0097(9) 0.0062(9)
C19 0.0395(13) 0.0338(12) 0.0332(12) 0.0017(9) 0.0192(10) -0.0017(9)
C20 0.0211(9) 0.0220(9) 0.0307(10) -0.0030(8) 0.0152(8) -0.0005(7)
C21 0.0227(10) 0.0343(12) 0.0479(13) -0.0060(9) 0.0207(10) -0.0045(8)
C22 0.0456(14) 0.0489(15) 0.0262(11) -0.0039(10) 0.0133(10) -0.0039(11)
C23 0.0276(10) 0.0295(11) 0.0258(10) 0.0048(8) 0.0115(8) -0.0009(8)
C24 0.0374(12) 0.0389(13) 0.0373(12) 0.0124(10) 0.0125(10) 0.0109(10)
C25 0.0363(12) 0.0360(12) 0.0283(11) -0.0010(9) 0.0101(9) -0.0039(10)
C26 0.0277(10) 0.0203(9) 0.0287(10) -0.0033(8) 0.0134(8) -0.0001(8)
C27 0.0443(13) 0.0237(11) 0.0404(12) -0.0042(9) 0.0190(10) -0.0075(9)
C28A 0.062(4) 0.082(6) 0.080(6) -0.031(5) 0.002(4) 0.005(4)
C29A 0.113(6) 0.050(4) 0.042(4) 0.004(3) 0.009(4) -0.012(4)
C30A 0.064(4) 0.078(5) 0.056(4) 0.003(4) 0.008(3) -0.037(4)
C31A 0.055(5) 0.068(6) 0.079(6) 0.021(5) -0.002(5) -0.025(4)
O1A 0.059(4) 0.086(6) 0.064(4) 0.001(3) 0.010(3) -0.043(4)
C28B 0.068(6) 0.048(5) 0.089(8) -0.010(5) 0.036(6) -0.012(4)
C29B 0.068(5) 0.034(3) 0.052(5) 0.001(3) 0.013(4) -0.006(3)
C30B 0.084(6) 0.052(4) 0.107(8) -0.010(4) 0.054(6) -0.024(4)
C31B 0.058(5) 0.074(5) 0.052(5) 0.006(4) 0.005(4) 0.011(4)
O1B 0.085(8) 0.039(3) 0.085(7) 0.014(4) 0.037(7) -0.015(5)

loop_
_atom_type_symbol
_atom_type_description
_atom_type_scat_dispersion_real
_atom_type_scat_dispersion_imag
_atom_type_scat_source
C C 0.0033 0.0016 'International Tables Vol C Tables 4.2.6.8 and 6.1.1.4'
H H 0.0000 0.0000 'International Tables Vol C Tables 4.2.6.8 and 6.1.1.4'
N N 0.0061 0.0033 'International Tables Vol C Tables 4.2.6.8 and 6.1.1.4'
O O 0.0106 0.0060 'International Tables Vol C Tables 4.2.6.8 and 6.1.1.4'
P P 0.1023 0.0942 'International Tables Vol C Tables 4.2.6.8 and 6.1.1.4'
Ni Ni 0.3393 1.1124 'International Tables Vol C Tables 4.2.6.8 and 6.1.1.4'

loop_
_geom_angle_atom_site_label_1
_geom_angle_atom_site_label_2
_geom_angle_atom_site_label_3
_geom_angle
N1 Ni1 C1 176.94(9)
N1 Ni1 P2 85.68(5)
C1 Ni1 P2 92.92(6)
N1 Ni1 P1 84.73(5)
C1 Ni1 P1 96.71(6)
P2 Ni1 P1 170.37(2)
C2 P1 C20 105.12(9)
C2 P1 C17 105.82(9)
C20 P1 C17 105.29(9)
C2 P1 Ni1 99.28(6)
C20 P1 Ni1 124.14(7)
C17 P1 Ni1 115.14(7)
C9 P2 C26 104.45(9)
C9 P2 C23 106.73(9)
C26 P2 C23 106.97(10)
C9 P2 Ni1 100.72(6)
C26 P2 Ni1 122.86(7)
C23 P2 Ni1 113.44(7)
C7 N1 C14 122.01(16)
C7 N1 Ni1 118.53(13)
C14 N1 Ni1 119.17(13)
C3 C2 C7 121.37(17)
C3 C2 P1 125.56(14)
C7 C2 P1 112.97(14)
C4 C3 C2 121.78(18)
C5 C4 C3 116.80(18)
C5 C4 C8 122.08(18)
C3 C4 C8 121.08(18)
C6 C5 C4 122.78(19)
C5 C6 C7 120.99(19)
N1 C7 C6 126.52(18)
N1 C7 C2 117.04(17)
C6 C7 C2 116.27(18)
C10 C9 C14 121.02(18)
C10 C9 P2 125.98(16)
C14 C9 P2 112.95(14)
C11 C10 C9 121.80(19)
C10 C11 C12 117.21(19)
C10 C11 C15 121.7(2)
C12 C11 C15 121.1(2)
C13 C12 C11 122.16(19)
C12 C13 C14 120.80(19)
N1 C14 C13 125.31(18)
N1 C14 C9 117.65(17)
C13 C14 C9 116.88(17)
C18 C17 C16 110.94(19)
C18 C17 P1 113.67(15)
C16 C17 P1 109.16(15)
C19 C20 C21 111.63(18)
C19 C20 P1 109.42(14)
C21 C20 P1 112.28(14)
C22 C23 C24 111.49(19)
C22 C23 P2 108.96(16)
C24 C23 P2 114.59(15)
C25 C26 C27 111.65(18)
C25 C26 P2 108.28(14)
C27 C26 P2 113.98(14)
C29A C28A O1A 106.4(7)
C28A C29A C30A 104.1(7)
C29A C30A C31A 100.9(6)
O1A C31A C30A 108.3(8)
C31A O1A C28A 107.7(7)
O1B C28B C29B 101.7(8)
C30B C29B C28B 102.7(6)
C29B C30B C31B 101.9(8)
O1B C31B C30B 107.0(7)
C28B O1B C31B 110.1(7)

loop_
_geom_bond_atom_site_label_1
_geom_bond_atom_site_label_2
_geom_bond_distance
Ni1 N1 1.9471(16)
Ni1 C1 2.004(2)
Ni1 P2 2.1630(5)
Ni1 P1 2.1810(5)
P1 C2 1.8053(19)
P1 C20 1.8496(19)
P1 C17 1.851(2)
P2 C9 1.807(2)
P2 C26 1.841(2)
P2 C23 1.842(2)
N1 C7 1.390(2)
N1 C14 1.398(2)
C2 C3 1.393(3)
C2 C7 1.418(3)
C3 C4 1.391(3)
C4 C5 1.390(3)
C4 C8 1.506(3)
C5 C6 1.386(3)
C6 C7 1.410(3)
C9 C10 1.393(3)
C9 C14 1.413(3)
C10 C11 1.388(3)
C11 C12 1.395(3)
C11 C15 1.513(3)
C12 C13 1.388(3)
C13 C14 1.409(3)
C16 C17 1.531(3)
C17 C18 1.530(3)
C19 C20 1.521(3)
C20 C21 1.535(3)
C22 C23 1.526(3)
C23 C24 1.529(3)
C25 C26 1.533(3)
C26 C27 1.534(3)
C28A C29A 1.406(14)
C28A O1A 1.473(12)
C29A C30A 1.504(12)
C30A C31A 1.510(11)
C31A O1A 1.371(10)
C28B O1B 1.413(13)
C28B C29B 1.550(12)
C29B C30B 1.456(13)
C30B C31B 1.459(13)
C31B O1B 1.426(12)
